data_7063107
loop_
_publ_author_name
'Luo, Yanping'
'Xu, Chengjin'
'Su, Jianhui'
'Peng, Xiujing'
'Kong, Xiangfeng'
'Wang, Shuo'
'Sun, Jiahui'
'Cui, Yu'
'Nie, Yong'
'Jiang, Xuchuan'
'Sun, Guoxin'

_publ_section_title
;
 Novel phosphate ester extractant for preferential extraction of hafnium
 over zirconium and its mechanism
;
_journal_issue 17
_journal_name_full 'New Journal of Chemistry'
_journal_page_first 7718
_journal_page_last 7725
_journal_paper_doi 10.1039/D4NJ00830H
_journal_volume 48
_journal_year 2024
_chemical_formula_sum 'C120 H160 Hf O26 P6'
_chemical_formula_weight 2382.78
_space_group_crystal_system trigonal
_space_group_IT_number 148
_space_group_name_Hall '-R 3'
_space_group_name_H-M_alt 'R -3 :H'
_atom_sites_solution_hydrogens mixed
_audit_creation_method SHELXL-2018/3
_audit_update_record
;
2024-03-16 deposited with the CCDC.	2024-03-25 downloaded from the CCDC.
;
_cell_angle_alpha 90
_cell_angle_beta 90
_cell_angle_gamma 120
_cell_formula_units_Z 3
_cell_length_a 19.2175(17)
_cell_length_b 19.2175(17)
_cell_length_c 29.278(3)
_cell_measurement_reflns_used 14137
_cell_measurement_temperature 298(2)
_cell_measurement_theta_max 26.198
_cell_measurement_theta_min 2.277
_cell_volume 9364.1(15)
_computing_cell_refinement 'Bruker SMART'
_computing_data_collection 'Bruker SMART'
_computing_data_reduction 'Bruker SAINT'
_computing_molecular_graphics 'Bruker SHELXTL'
_computing_publication_material 'Bruker SHELXTL'
_computing_structure_refinement 'SHELXL-2018/3 (Sheldrick, 2018)'
_computing_structure_solution 'Bruker SHELXTL'
_diffrn_ambient_temperature 298(2)
_diffrn_measured_fraction_theta_full 0.999
_diffrn_measured_fraction_theta_max 0.999
_diffrn_measurement_device_type 'CCD area detector'
_diffrn_measurement_method 'phi and omega scans'
_diffrn_radiation_type MoK\a
_diffrn_radiation_wavelength 0.71073
_diffrn_reflns_av_R_equivalents 0.0670
_diffrn_reflns_av_unetI/netI 0.0530
_diffrn_reflns_Laue_measured_fraction_full 0.999
_diffrn_reflns_Laue_measured_fraction_max 0.999
_diffrn_reflns_limit_h_max 21
_diffrn_reflns_limit_h_min -22
_diffrn_reflns_limit_k_max 22
_diffrn_reflns_limit_k_min -14
_diffrn_reflns_limit_l_max 34
_diffrn_reflns_limit_l_min -32
_diffrn_reflns_number 15098
_diffrn_reflns_point_group_measured_fraction_full 0.999
_diffrn_reflns_point_group_measured_fraction_max 0.999
_diffrn_reflns_theta_full 25.020
_diffrn_reflns_theta_max 25.020
_diffrn_reflns_theta_min 2.087
_exptl_absorpt_coefficient_mu 0.980
_exptl_absorpt_correction_T_max 0.745
_exptl_absorpt_correction_T_min 0.650
_exptl_absorpt_correction_type multi-scan
_exptl_absorpt_process_details sadabs
_exptl_crystal_colour colourless
_exptl_crystal_density_diffrn 1.268
_exptl_crystal_description block
_exptl_crystal_F_000 3750
_exptl_crystal_size_max 0.45
_exptl_crystal_size_mid 0.41
_exptl_crystal_size_min 0.30
_refine_diff_density_max 0.710
_refine_diff_density_min -0.500
_refine_diff_density_rms 0.073
_refine_ls_extinction_method none
_refine_ls_goodness_of_fit_ref 1.123
_refine_ls_hydrogen_treatment constr
_refine_ls_matrix_type full
_refine_ls_number_parameters 298
_refine_ls_number_reflns 3674
_refine_ls_number_restraints 159
_refine_ls_restrained_S_all 1.143
_refine_ls_R_factor_all 0.0616
_refine_ls_R_factor_gt 0.0378
_refine_ls_shift/su_max 0.002
_refine_ls_shift/su_mean 0.000
_refine_ls_structure_factor_coef Fsqd
_refine_ls_weighting_details 'w=1/[\s^2^(Fo^2^)+(0.0372P)^2^+23.0247P] where P=(Fo^2^+2Fc^2^)/3'
_refine_ls_weighting_scheme calc
_refine_ls_wR_factor_gt 0.0851
_refine_ls_wR_factor_ref 0.1011
_reflns_Friedel_coverage 0.000
_reflns_number_gt 3101
_reflns_number_total 3674
_reflns_threshold_expression 'I > 2\s(I)'
_cod_data_source_file d4nj00830h2.cif
_cod_data_source_block 230904e
_cod_depositor_comments 'Adding full bibliography for 7063107.cif.'
_cod_original_cell_volume 9364.1(19)
_cod_database_code 7063107
_shelx_shelxl_version_number 2018/3
_shelx_space_group_comment
;
The symmetry employed for this shelxl refinement is uniquely defined
by the following loop, which should always be used as a source of
symmetry information in preference to the above space-group names.
They are only intended as comments.
;

loop_
_space_group_symop_operation_xyz
'x, y, z'
'-y, x-y, z'
'-x+y, -x, z'
'x+2/3, y+1/3, z+1/3'
'-y+2/3, x-y+1/3, z+1/3'
'-x+y+2/3, -x+1/3, z+1/3'
'x+1/3, y+2/3, z+2/3'
'-y+1/3, x-y+2/3, z+2/3'
'-x+y+1/3, -x+2/3, z+2/3'
'-x, -y, -z'
'y, -x+y, -z'
'x-y, x, -z'
'-x+2/3, -y+1/3, -z+1/3'
'y+2/3, -x+y+1/3, -z+1/3'
'x-y+2/3, x+1/3, -z+1/3'
'-x+1/3, -y+2/3, -z+2/3'
'y+1/3, -x+y+2/3, -z+2/3'
'x-y+1/3, x+2/3, -z+2/3'

loop_
_atom_site_label
_atom_site_type_symbol
_atom_site_fract_x
_atom_site_fract_y
_atom_site_fract_z
_atom_site_U_iso_or_equiv
_atom_site_adp_type
_atom_site_occupancy
_atom_site_site_symmetry_order
_atom_site_calc_flag
_atom_site_refinement_flags_posn
_atom_site_refinement_flags_adp
_atom_site_refinement_flags_occupancy
_atom_site_disorder_assembly
_atom_site_disorder_group
Hf1 Hf 0.000000 0.000000 0.000000 0.03416(15) Uani 1 6 d S T P . .
P1 P 0.16670(6) 0.07936(6) 0.07329(4) 0.0390(3) Uani 1 1 d . . . . .
O1 O 0.09962(15) 0.04630(15) 0.03959(9) 0.0446(7) Uani 1 1 d . . . . .
O3 O 0.14323(17) 0.07479(17) 0.12014(9) 0.0545(7) Uani 1 1 d . . . . .
O4 O 0.23101(15) 0.16629(15) 0.05926(10) 0.0515(7) Uani 1 1 d . . . . .
C5 C 0.2257(2) 0.2346(2) 0.06760(14) 0.0432(9) Uani 1 1 d . . . . .
O6 O 0.21213(15) 0.03365(16) 0.06172(11) 0.0572(8) Uani 1 1 d . . . . .
C9 C 0.1616(3) 0.3103(3) 0.06024(17) 0.0602(12) Uani 1 1 d . . . . .
H9 H 0.116212 0.312917 0.051917 0.072 Uiso 1 1 calc R U . . .
C12 C 0.2913(2) 0.0564(2) 0.07283(15) 0.0466(10) Uani 1 1 d . . . . .
C14 C 0.4456(2) 0.0902(3) 0.08988(15) 0.0501(11) Uani 1 1 d . . . . .
C15 C 0.2908(3) 0.2993(3) 0.08479(17) 0.0651(13) Uani 1 1 d . . . . .
H15 H 0.335212 0.295583 0.093884 0.078 Uiso 1 1 calc R U . . .
C16 C 0.3231(3) 0.0830(4) 0.11387(18) 0.0810(17) Uani 1 1 d . . . . .
H16 H 0.293388 0.089623 0.136765 0.097 Uiso 1 1 calc R U . . .
C18 C 0.2277(4) 0.4571(3) 0.0788(2) 0.0975(18) Uani 1 1 d D U . . .
C19 C 0.1596(2) 0.2388(2) 0.05602(16) 0.0539(11) Uani 1 1 d . . . . .
H19 H 0.113650 0.193583 0.045362 0.065 Uiso 1 1 calc R U . . .
C20 C 0.3334(3) 0.0454(3) 0.04010(17) 0.0721(15) Uani 1 1 d . . . . .
H20 H 0.310545 0.026142 0.011571 0.086 Uiso 1 1 calc R U . . .
C21 C 0.2270(3) 0.3784(2) 0.07612(16) 0.0580(12) Uani 1 1 d . . . . .
C22 C 0.4010(3) 0.1007(4) 0.12199(19) 0.0863(18) Uani 1 1 d . . . . .
H22 H 0.423583 0.120441 0.150507 0.104 Uiso 1 1 calc R U . . .
C23 C 0.2913(3) 0.3701(3) 0.08882(19) 0.0751(16) Uani 1 1 d . . . . .
H23 H 0.336844 0.414531 0.100576 0.090 Uiso 1 1 calc R U . . .
C27 C 0.4102(3) 0.0629(3) 0.04899(17) 0.0699(14) Uani 1 1 d . . . . .
H27 H 0.439255 0.055656 0.025910 0.084 Uiso 1 1 calc R U . . .
C33 C 0.3124(6) 0.5277(5) 0.0873(5) 0.125(3) Uani 0.702(6) 1 d D U P A 1
H33A H 0.310847 0.576810 0.088253 0.188 Uiso 0.702(6) 1 calc R U P A 1
H33B H 0.347473 0.530400 0.063178 0.188 Uiso 0.702(6) 1 calc R U P A 1
H33C H 0.332119 0.520134 0.115979 0.188 Uiso 0.702(6) 1 calc R U P A 1
C35 C 0.2039(7) 0.4733(6) 0.0316(3) 0.116(3) Uani 0.702(6) 1 d D U P A 1
H35A H 0.152240 0.429268 0.023250 0.174 Uiso 0.702(6) 1 calc R U P A 1
H35B H 0.243135 0.478863 0.009467 0.174 Uiso 0.702(6) 1 calc R U P A 1
H35C H 0.201359 0.521915 0.032742 0.174 Uiso 0.702(6) 1 calc R U P A 1
C36 C 0.5305(3) 0.1087(4) 0.0993(2) 0.0775(15) Uani 1 1 d D U . . .
C37 C 0.1638(6) 0.4490(5) 0.1127(4) 0.114(3) Uani 0.702(6) 1 d D U P A 1
H37A H 0.157257 0.495219 0.110473 0.171 Uiso 0.702(6) 1 calc R U P A 1
H37B H 0.180203 0.445162 0.143118 0.171 Uiso 0.702(6) 1 calc R U P A 1
H37C H 0.113740 0.401464 0.105803 0.171 Uiso 0.702(6) 1 calc R U P A 1
C38 C 0.5458(7) 0.0993(11) 0.1474(4) 0.122(4) Uani 0.639(11) 1 d D U P B 1
H38A H 0.600058 0.110404 0.150793 0.182 Uiso 0.639(11) 1 calc R U P B 1
H38B H 0.509350 0.045235 0.157054 0.182 Uiso 0.639(11) 1 calc R U P B 1
H38C H 0.537825 0.136071 0.165839 0.182 Uiso 0.639(11) 1 calc R U P B 1
C39 C 0.5868(6) 0.1992(7) 0.0876(6) 0.124(4) Uani 0.639(11) 1 d D U P B 1
H39A H 0.567921 0.230857 0.102791 0.187 Uiso 0.639(11) 1 calc R U P B 1
H39B H 0.586715 0.206720 0.055163 0.187 Uiso 0.639(11) 1 calc R U P B 1
H39C H 0.640445 0.215682 0.097543 0.187 Uiso 0.639(11) 1 calc R U P B 1
C40 C 0.5543(8) 0.0640(9) 0.0667(5) 0.118(4) Uani 0.639(11) 1 d D U P B 1
H40A H 0.611512 0.086337 0.067720 0.178 Uiso 0.639(11) 1 calc R U P B 1
H40B H 0.538386 0.068630 0.036320 0.178 Uiso 0.639(11) 1 calc R U P B 1
H40C H 0.528257 0.008347 0.075310 0.178 Uiso 0.639(11) 1 calc R U P B 1
O48 O 0.000000 0.000000 0.14731(17) 0.0570(13) Uani 1 3 d S T P . .
H48A H 0.045830 0.022530 0.134509 0.086 Uiso 0.3333 1 d R U P . .
H48B H -0.021350 0.027270 0.138639 0.086 Uiso 0.3333 1 d R U P . .
C37A C 0.2755(15) 0.5072(12) 0.1207(7) 0.106(4) Uani 0.298(6) 1 d D U P A 2
H37D H 0.278008 0.558335 0.120052 0.159 Uiso 0.298(6) 1 calc R U P A 2
H37E H 0.328949 0.515189 0.119787 0.159 Uiso 0.298(6) 1 calc R U P A 2
H37F H 0.249188 0.479135 0.148160 0.159 Uiso 0.298(6) 1 calc R U P A 2
C33A C 0.2827(15) 0.5144(11) 0.0409(7) 0.121(4) Uani 0.298(6) 1 d D U P A 2
H33D H 0.266047 0.488238 0.011786 0.181 Uiso 0.298(6) 1 calc R U P A 2
H33E H 0.337322 0.528112 0.046682 0.181 Uiso 0.298(6) 1 calc R U P A 2
H33F H 0.278977 0.562350 0.040793 0.181 Uiso 0.298(6) 1 calc R U P A 2
C35A C 0.1501(10) 0.4569(14) 0.0663(11) 0.118(4) Uani 0.298(6) 1 d D U P A 2
H35D H 0.128568 0.429915 0.037857 0.177 Uiso 0.298(6) 1 d R U P A 2
H35E H 0.160748 0.511235 0.064287 0.177 Uiso 0.298(6) 1 d R U P A 2
H35F H 0.112038 0.429415 0.090317 0.177 Uiso 0.298(6) 1 d R U P A 2
C39A C 0.5752(12) 0.1090(14) 0.0543(5) 0.106(6) Uani 0.361(11) 1 d D U P B 2
H39D H 0.628352 0.119694 0.061725 0.158 Uiso 0.361(11) 1 calc R U P B 2
H39E H 0.578732 0.150018 0.034125 0.158 Uiso 0.361(11) 1 calc R U P B 2
H39F H 0.545986 0.057624 0.039659 0.158 Uiso 0.361(11) 1 calc R U P B 2
C38A C 0.5774(11) 0.1848(10) 0.1244(9) 0.115(6) Uani 0.361(11) 1 d D U P B 2
H38D H 0.564415 0.175954 0.156291 0.173 Uiso 0.361(11) 1 calc R U P B 2
H38E H 0.564590 0.223889 0.112924 0.173 Uiso 0.361(11) 1 calc R U P B 2
H38F H 0.633706 0.204163 0.120266 0.173 Uiso 0.361(11) 1 calc R U P B 2
C40A C 0.5210(10) 0.0356(11) 0.1283(7) 0.113(5) Uani 0.361(11) 1 d D U P B 2
H40D H 0.572887 0.046152 0.138407 0.170 Uiso 0.361(11) 1 calc R U P B 2
H40E H 0.496693 -0.012096 0.109839 0.170 Uiso 0.361(11) 1 calc R U P B 2
H40F H 0.487539 0.028054 0.154314 0.170 Uiso 0.361(11) 1 calc R U P B 2

loop_
_atom_site_aniso_label
_atom_site_aniso_U_11
_atom_site_aniso_U_22
_atom_site_aniso_U_33
_atom_site_aniso_U_23
_atom_site_aniso_U_13
_atom_site_aniso_U_12
Hf1 0.02466(15) 0.02466(15) 0.0532(3) 0.000 0.000 0.01233(8)
P1 0.0271(5) 0.0331(5) 0.0550(7) -0.0029(4) -0.0082(4) 0.0137(4)
O1 0.0334(14) 0.0390(15) 0.0601(18) -0.0003(13) -0.0040(12) 0.0172(12)
O3 0.0489(17) 0.0575(19) 0.0506(18) -0.0018(14) -0.0101(14) 0.0217(15)
O4 0.0310(14) 0.0363(15) 0.083(2) -0.0033(14) 0.0014(14) 0.0140(12)
C5 0.035(2) 0.033(2) 0.056(3) 0.0018(18) 0.0016(18) 0.0127(17)
O6 0.0313(15) 0.0420(16) 0.100(2) -0.0162(16) -0.0197(15) 0.0197(13)
C9 0.042(2) 0.046(3) 0.090(4) -0.003(2) -0.010(2) 0.020(2)
C12 0.034(2) 0.040(2) 0.068(3) -0.006(2) -0.012(2) 0.0201(18)
C14 0.040(2) 0.054(3) 0.061(3) -0.010(2) -0.011(2) 0.027(2)
C15 0.045(3) 0.048(3) 0.095(4) -0.007(3) -0.021(2) 0.018(2)
C16 0.062(3) 0.133(5) 0.069(3) -0.031(3) -0.012(3) 0.065(4)
C18 0.103(4) 0.046(3) 0.149(5) -0.007(3) -0.017(3) 0.042(3)
C19 0.034(2) 0.036(2) 0.085(3) -0.004(2) -0.007(2) 0.0131(19)
C20 0.057(3) 0.106(4) 0.063(3) -0.013(3) -0.017(2) 0.048(3)
C21 0.052(3) 0.038(2) 0.075(3) -0.002(2) -0.007(2) 0.016(2)
C22 0.066(3) 0.143(6) 0.072(4) -0.040(4) -0.027(3) 0.068(4)
C23 0.057(3) 0.037(3) 0.116(4) -0.016(3) -0.030(3) 0.012(2)
C27 0.052(3) 0.107(4) 0.061(3) -0.006(3) 0.000(2) 0.047(3)
C33 0.130(6) 0.046(4) 0.182(7) -0.010(5) -0.025(6) 0.030(4)
C35 0.129(6) 0.063(4) 0.160(7) 0.012(5) -0.017(5) 0.051(4)
C36 0.044(3) 0.094(4) 0.106(4) -0.022(3) -0.019(3) 0.043(3)
C37 0.132(6) 0.061(4) 0.160(7) -0.021(4) 0.009(5) 0.057(4)
C38 0.064(6) 0.164(9) 0.135(8) 0.015(7) -0.038(6) 0.055(7)
C39 0.052(5) 0.129(8) 0.156(10) 0.003(8) -0.018(7) 0.017(5)
C40 0.071(7) 0.151(9) 0.162(9) -0.026(8) -0.022(6) 0.077(7)
O48 0.0546(19) 0.0546(19) 0.062(3) 0.000 0.000 0.0273(10)
C37A 0.124(7) 0.046(5) 0.157(8) -0.023(6) -0.004(6) 0.049(5)
C33A 0.131(7) 0.053(6) 0.166(7) -0.002(6) -0.012(7) 0.037(6)
C35A 0.126(7) 0.063(5) 0.168(8) -0.005(6) -0.006(6) 0.050(6)
C39A 0.040(7) 0.141(12) 0.134(10) -0.002(10) 0.003(7) 0.044(9)
C38A 0.057(8) 0.123(10) 0.149(11) -0.043(10) -0.026(9) 0.032(8)
C40A 0.058(8) 0.140(11) 0.158(11) 0.016(10) -0.029(8) 0.061(8)

loop_
_atom_type_symbol
_atom_type_description
_atom_type_scat_dispersion_real
_atom_type_scat_dispersion_imag
_atom_type_scat_source
C C 0.0033 0.0016 'International Tables Vol C Tables 4.2.6.8 and 6.1.1.4'
H H 0.0000 0.0000 'International Tables Vol C Tables 4.2.6.8 and 6.1.1.4'
Hf Hf -0.5830 6.1852 'International Tables Vol C Tables 4.2.6.8 and 6.1.1.4'
O O 0.0106 0.0060 'International Tables Vol C Tables 4.2.6.8 and 6.1.1.4'
P P 0.1023 0.0942 'International Tables Vol C Tables 4.2.6.8 and 6.1.1.4'

loop_
_geom_angle_atom_site_label_1
_geom_angle_atom_site_label_2
_geom_angle_atom_site_label_3
_geom_angle
_geom_angle_site_symmetry_1
_geom_angle_site_symmetry_3
_geom_angle_publ_flag
O1 Hf1 O1 90.47(10) 10 12 ?
O1 Hf1 O1 89.53(10) 10 3 ?
O1 Hf1 O1 180.00(16) 12 3 ?
O1 Hf1 O1 180.00(12) 10 . ?
O1 Hf1 O1 89.53(10) 12 . ?
O1 Hf1 O1 90.47(10) 3 . ?
O1 Hf1 O1 90.47(10) 10 11 ?
O1 Hf1 O1 90.47(10) 12 11 ?
O1 Hf1 O1 89.53(10) 3 11 ?
O1 Hf1 O1 89.53(10) . 11 ?
O1 Hf1 O1 89.53(10) 10 2 ?
O1 Hf1 O1 89.53(10) 12 2 ?
O1 Hf1 O1 90.47(10) 3 2 ?
O1 Hf1 O1 90.47(10) . 2 ?
O1 Hf1 O1 180.00(16) 11 2 ?
O3 P1 O1 115.41(16) . . ?
O3 P1 O6 114.99(18) . . ?
O1 P1 O6 103.03(15) . . ?
O3 P1 O4 112.03(17) . . ?
O1 P1 O4 109.65(16) . . ?
O6 P1 O4 100.38(15) . . ?
P1 O1 Hf1 173.31(18) . . ?
C5 O4 P1 125.0(2) . . ?
C15 C5 C19 120.4(4) . . ?
C15 C5 O4 117.7(4) . . ?
C19 C5 O4 121.8(3) . . ?
C12 O6 P1 127.2(3) . . ?
C19 C9 C21 123.0(4) . . ?
C19 C9 H9 118.5 . . ?
C21 C9 H9 118.5 . . ?
C16 C12 C20 120.7(4) . . ?
C16 C12 O6 123.5(4) . . ?
C20 C12 O6 115.7(4) . . ?
C27 C14 C22 116.2(4) . . ?
C27 C14 C36 121.9(4) . . ?
C22 C14 C36 121.9(4) . . ?
C5 C15 C23 119.6(4) . . ?
C5 C15 H15 120.2 . . ?
C23 C15 H15 120.2 . . ?
C12 C16 C22 119.0(5) . . ?
C12 C16 H16 120.5 . . ?
C22 C16 H16 120.5 . . ?
C21 C18 C37 109.2(5) . . ?
C21 C18 C33 111.7(6) . . ?
C37 C18 C33 115.4(8) . . ?
C21 C18 C35A 117.7(9) . . ?
C21 C18 C35 107.7(5) . . ?
C37 C18 C35 107.4(7) . . ?
C33 C18 C35 105.1(7) . . ?
C21 C18 C37A 111.8(9) . . ?
C35A C18 C37A 117.6(15) . . ?
C21 C18 C33A 109.7(10) . . ?
C35A C18 C33A 98.5(15) . . ?
C37A C18 C33A 98.2(13) . . ?
C5 C19 C9 118.9(4) . . ?
C5 C19 H19 120.5 . . ?
C9 C19 H19 120.5 . . ?
C12 C20 C27 119.3(5) . . ?
C12 C20 H20 120.3 . . ?
C27 C20 H20 120.3 . . ?
C9 C21 C23 115.7(4) . . ?
C9 C21 C18 121.4(4) . . ?
C23 C21 C18 122.9(4) . . ?
C14 C22 C16 122.2(5) . . ?
C14 C22 H22 118.9 . . ?
C16 C22 H22 118.9 . . ?
C15 C23 C21 122.3(4) . . ?
C15 C23 H23 118.9 . . ?
C21 C23 H23 118.9 . . ?
C14 C27 C20 122.5(5) . . ?
C14 C27 H27 118.7 . . ?
C20 C27 H27 118.7 . . ?
C18 C33 H33A 109.5 . . ?
C18 C33 H33B 109.5 . . ?
H33A C33 H33B 109.5 . . ?
C18 C33 H33C 109.5 . . ?
H33A C33 H33C 109.5 . . ?
H33B C33 H33C 109.5 . . ?
C18 C35 H35A 109.5 . . ?
C18 C35 H35B 109.5 . . ?
H35A C35 H35B 109.5 . . ?
C18 C35 H35C 109.5 . . ?
H35A C35 H35C 109.5 . . ?
H35B C35 H35C 109.5 . . ?
C38 C36 C40 113.7(9) . . ?
C38 C36 C14 113.9(6) . . ?
C38A C36 C14 112.1(9) . . ?
C40 C36 C14 110.6(6) . . ?
C38 C36 C39 106.2(8) . . ?
C40 C36 C39 105.0(8) . . ?
C14 C36 C39 106.7(6) . . ?
C38A C36 C39A 110.6(9) . . ?
C14 C36 C39A 111.9(9) . . ?
C38A C36 C40A 111.0(9) . . ?
C14 C36 C40A 105.0(7) . . ?
C39A C36 C40A 106.0(8) . . ?
C18 C37 H37A 109.5 . . ?
C18 C37 H37B 109.5 . . ?
H37A C37 H37B 109.5 . . ?
C18 C37 H37C 109.5 . . ?
H37A C37 H37C 109.5 . . ?
H37B C37 H37C 109.5 . . ?
C36 C38 H38A 109.5 . . ?
C36 C38 H38B 109.5 . . ?
H38A C38 H38B 109.5 . . ?
C36 C38 H38C 109.5 . . ?
H38A C38 H38C 109.5 . . ?
H38B C38 H38C 109.5 . . ?
C36 C39 H39A 109.5 . . ?
C36 C39 H39B 109.5 . . ?
H39A C39 H39B 109.5 . . ?
C36 C39 H39C 109.5 . . ?
H39A C39 H39C 109.5 . . ?
H39B C39 H39C 109.5 . . ?
C36 C40 H40A 109.5 . . ?
C36 C40 H40B 109.5 . . ?
H40A C40 H40B 109.5 . . ?
C36 C40 H40C 109.5 . . ?
H40A C40 H40C 109.5 . . ?
H40B C40 H40C 109.5 . . ?
H48A O48 H48B 104.5 . . ?
H48A O48 H48A 102.0 . 2 ?
H48B O48 H48A 9.4 . 2 ?
H48A O48 H48A 102.0 . 3 ?
H48B O48 H48A 109.9 . 3 ?
H48A O48 H48A 102.0 2 3 ?
H48A O48 H48B 109.9 . 2 ?
H48B O48 H48B 111.5 . 2 ?
H48A O48 H48B 104.5 2 2 ?
H48A O48 H48B 9.4 3 2 ?
H48A O48 H48B 9.4 . 3 ?
H48B O48 H48B 111.5 . 3 ?
H48A O48 H48B 109.9 2 3 ?
H48A O48 H48B 104.5 3 3 ?
H48B O48 H48B 111.5 2 3 ?
C18 C37A H37D 109.5 . . ?
C18 C37A H37E 109.5 . . ?
H37D C37A H37E 109.5 . . ?
C18 C37A H37F 109.5 . . ?
H37D C37A H37F 109.5 . . ?
H37E C37A H37F 109.5 . . ?
C18 C33A H33D 109.5 . . ?
C18 C33A H33E 109.5 . . ?
H33D C33A H33E 109.5 . . ?
C18 C33A H33F 109.5 . . ?
H33D C33A H33F 109.5 . . ?
H33E C33A H33F 109.5 . . ?
C18 C35A H35D 111.3 . . ?
C18 C35A H35E 109.6 . . ?
H35D C35A H35E 109.5 . . ?
C18 C35A H35F 107.5 . . ?
H35D C35A H35F 109.5 . . ?
H35E C35A H35F 109.5 . . ?
C36 C39A H39D 109.5 . . ?
C36 C39A H39E 109.5 . . ?
H39D C39A H39E 109.5 . . ?
C36 C39A H39F 109.5 . . ?
H39D C39A H39F 109.5 . . ?
H39E C39A H39F 109.5 . . ?
C36 C38A H38D 109.5 . . ?
C36 C38A H38E 109.5 . . ?
H38D C38A H38E 109.5 . . ?
C36 C38A H38F 109.5 . . ?
H38D C38A H38F 109.5 . . ?
H38E C38A H38F 109.5 . . ?
C36 C40A H40D 109.5 . . ?
C36 C40A H40E 109.5 . . ?
H40D C40A H40E 109.5 . . ?
C36 C40A H40F 109.5 . . ?
H40D C40A H40F 109.5 . . ?
H40E C40A H40F 109.5 . . ?

loop_
_geom_bond_atom_site_label_1
_geom_bond_atom_site_label_2
_geom_bond_distance
_geom_bond_site_symmetry_2
_geom_bond_publ_flag
Hf1 O1 2.024(2) 10 ?
Hf1 O1 2.024(2) 12 ?
Hf1 O1 2.024(2) 3 ?
Hf1 O1 2.024(2) . ?
Hf1 O1 2.024(2) 11 ?
Hf1 O1 2.024(2) 2 ?
P1 O3 1.433(3) . ?
P1 O1 1.490(3) . ?
P1 O6 1.554(3) . ?
P1 O4 1.556(3) . ?
O4 C5 1.389(4) . ?
C5 C15 1.345(5) . ?
C5 C19 1.355(5) . ?
O6 C12 1.395(4) . ?
C9 C19 1.361(6) . ?
C9 C21 1.365(6) . ?
C9 H9 0.9300 . ?
C12 C16 1.330(6) . ?
C12 C20 1.337(6) . ?
C14 C27 1.347(6) . ?
C14 C22 1.353(6) . ?
C14 C36 1.512(6) . ?
C15 C23 1.362(6) . ?
C15 H15 0.9300 . ?
C16 C22 1.379(6) . ?
C16 H16 0.9300 . ?
C18 C21 1.508(6) . ?
C18 C37 1.525(7) . ?
C18 C33 1.532(7) . ?
C18 C35A 1.534(9) . ?
C18 C35 1.535(7) . ?
C18 C37A 1.546(9) . ?
C18 C33A 1.548(9) . ?
C19 H19 0.9300 . ?
C20 C27 1.366(6) . ?
C20 H20 0.9300 . ?
C21 C23 1.374(6) . ?
C22 H22 0.9300 . ?
C23 H23 0.9300 . ?
C27 H27 0.9300 . ?
C33 H33A 0.9600 . ?
C33 H33B 0.9600 . ?
C33 H33C 0.9600 . ?
C35 H35A 0.9600 . ?
C35 H35B 0.9600 . ?
C35 H35C 0.9600 . ?
C36 C38 1.468(10) . ?
C36 C38A 1.474(13) . ?
C36 C40 1.500(12) . ?
C36 C39 1.559(12) . ?
C36 C39A 1.571(14) . ?
C36 C40A 1.572(13) . ?
C37 H37A 0.9600 . ?
C37 H37B 0.9600 . ?
C37 H37C 0.9600 . ?
C38 H38A 0.9600 . ?
C38 H38B 0.9600 . ?
C38 H38C 0.9600 . ?
C39 H39A 0.9600 . ?
C39 H39B 0.9600 . ?
C39 H39C 0.9600 . ?
C40 H40A 0.9600 . ?
C40 H40B 0.9600 . ?
C40 H40C 0.9600 . ?
O48 H48A 0.8499 . ?
O48 H48B 0.8500 . ?
O48 H48A 0.8499 2 ?
O48 H48A 0.8499 3 ?
O48 H48B 0.8500 2 ?
O48 H48B 0.8500 3 ?
C37A H37D 0.9600 . ?
C37A H37E 0.9600 . ?
C37A H37F 0.9600 . ?
C33A H33D 0.9600 . ?
C33A H33E 0.9600 . ?
C33A H33F 0.9600 . ?
C35A H35D 0.9599 . ?
C35A H35E 0.9599 . ?
C35A H35F 0.9599 . ?
C39A H39D 0.9600 . ?
C39A H39E 0.9600 . ?
C39A H39F 0.9600 . ?
C38A H38D 0.9600 . ?
C38A H38E 0.9600 . ?
C38A H38F 0.9600 . ?
C40A H40D 0.9600 . ?
C40A H40E 0.9600 . ?
C40A H40F 0.9600 . ?

loop_
_geom_torsion_atom_site_label_1
_geom_torsion_atom_site_label_2
_geom_torsion_atom_site_label_3
_geom_torsion_atom_site_label_4
_geom_torsion
_geom_torsion_site_symmetry_1
_geom_torsion_site_symmetry_2
_geom_torsion_site_symmetry_3
_geom_torsion_site_symmetry_4
_geom_torsion_publ_flag
O3 P1 O4 C5 -49.3(4) . . . . ?
O1 P1 O4 C5 80.2(3) . . . . ?
O6 P1 O4 C5 -171.8(3) . . . . ?
P1 O4 C5 C15 133.5(4) . . . . ?
P1 O4 C5 C19 -51.1(5) . . . . ?
O3 P1 O6 C12 -74.0(4) . . . . ?
O1 P1 O6 C12 159.6(3) . . . . ?
O4 P1 O6 C12 46.4(4) . . . . ?
P1 O6 C12 C16 45.3(6) . . . . ?
P1 O6 C12 C20 -138.5(4) . . . . ?
C19 C5 C15 C23 -2.7(8) . . . . ?
O4 C5 C15 C23 172.8(5) . . . . ?
C20 C12 C16 C22 1.2(8) . . . . ?
O6 C12 C16 C22 177.2(5) . . . . ?
C15 C5 C19 C9 2.8(7) . . . . ?
O4 C5 C19 C9 -172.5(4) . . . . ?
C21 C9 C19 C5 -0.7(8) . . . . ?
C16 C12 C20 C27 -0.9(8) . . . . ?
O6 C12 C20 C27 -177.1(4) . . . . ?
C19 C9 C21 C23 -1.4(8) . . . . ?
C19 C9 C21 C18 177.9(5) . . . . ?
C37 C18 C21 C9 63.8(8) . . . . ?
C33 C18 C21 C9 -167.4(7) . . . . ?
C35A C18 C21 C9 4.4(16) . . . . ?
C35 C18 C21 C9 -52.5(8) . . . . ?
C37A C18 C21 C9 145.0(13) . . . . ?
C33A C18 C21 C9 -107.1(13) . . . . ?
C37 C18 C21 C23 -116.9(7) . . . . ?
C33 C18 C21 C23 11.9(10) . . . . ?
C35A C18 C21 C23 -176.3(15) . . . . ?
C35 C18 C21 C23 126.8(7) . . . . ?
C37A C18 C21 C23 -35.7(14) . . . . ?
C33A C18 C21 C23 72.2(14) . . . . ?
C27 C14 C22 C16 1.2(9) . . . . ?
C36 C14 C22 C16 -179.2(6) . . . . ?
C12 C16 C22 C14 -1.4(10) . . . . ?
C5 C15 C23 C21 0.4(9) . . . . ?
C9 C21 C23 C15 1.6(8) . . . . ?
C18 C21 C23 C15 -177.8(6) . . . . ?
C22 C14 C27 C20 -0.8(8) . . . . ?
C36 C14 C27 C20 179.5(5) . . . . ?
C12 C20 C27 C14 0.7(9) . . . . ?
C27 C14 C36 C38 -151.7(9) . . . . ?
C22 C14 C36 C38 28.7(11) . . . . ?
C27 C14 C36 C38A 136.4(13) . . . . ?
C22 C14 C36 C38A -43.2(14) . . . . ?
C27 C14 C36 C40 -22.2(10) . . . . ?
C22 C14 C36 C40 158.2(9) . . . . ?
C27 C14 C36 C39 91.5(8) . . . . ?
C22 C14 C36 C39 -88.1(9) . . . . ?
C27 C14 C36 C39A 11.5(11) . . . . ?
C22 C14 C36 C39A -168.1(10) . . . . ?
C27 C14 C36 C40A -103.0(11) . . . . ?
C22 C14 C36 C40A 77.4(11) . . . . ?
